data_4134800
loop_
_publ_author_name
'Wang, Hao'
'Gao, Yuzhen'
'Zhou, Chunlin'
'Li, Gang'

_publ_section_title
;
 Visible-Light-Driven Reductive Carboarylation of Styrenes with
 CO<sub>2</sub> and Aryl Halides.
;
_journal_name_full 'Journal of the American Chemical Society'
_journal_paper_doi 10.1021/jacs.0c03144
_journal_year 2020
_chemical_formula_sum 'C21 H19 N O2'
_chemical_formula_weight 317.37
_space_group_IT_number 61
_space_group_name_Hall '-P 2ac 2ab'
_space_group_name_H-M_alt 'P b c a'
_symmetry_cell_setting orthorhombic
_symmetry_space_group_name_H-M 'P b c a'
_atom_sites_solution_hydrogens geom
_atom_sites_solution_primary direct
_atom_sites_solution_secondary difmap
_audit_creation_method SHELXL-97
_cell_angle_alpha 90.00
_cell_angle_beta 90.00
_cell_angle_gamma 90.00
_cell_formula_units_Z 8
_cell_length_a 16.6583(2)
_cell_length_b 9.92980(10)
_cell_length_c 19.3483(2)
_cell_measurement_reflns_used 11206
_cell_measurement_temperature 108(3)
_cell_measurement_theta_max 60.38
_cell_measurement_theta_min 2.342
_cell_volume 3200.47(6)
_computing_structure_refinement 'SHELXL-97 (Sheldrick, 1997)'
_computing_structure_solution 'SHELXS-97 (Sheldrick, 1990)'
_diffrn_ambient_temperature 108(3)
_diffrn_measured_fraction_theta_full 0.976
_diffrn_measured_fraction_theta_max 0.976
_diffrn_measurement_device_type 'ROD, Synergy Custom system, HyPix'
_diffrn_measurement_method '\w scans'
_diffrn_radiation_monochromator graphite
_diffrn_radiation_source 'fine-focus sealed tube'
_diffrn_radiation_type 'Ga K\a'
_diffrn_radiation_wavelength 1.34050
_diffrn_reflns_av_R_equivalents 0.0163
_diffrn_reflns_av_sigmaI/netI 0.0150
_diffrn_reflns_limit_h_max 21
_diffrn_reflns_limit_h_min -20
_diffrn_reflns_limit_k_max 9
_diffrn_reflns_limit_k_min -12
_diffrn_reflns_limit_l_max 23
_diffrn_reflns_limit_l_min -25
_diffrn_reflns_number 13499
_diffrn_reflns_theta_full 60.41
_diffrn_reflns_theta_max 60.41
_diffrn_reflns_theta_min 4.60
_exptl_absorpt_coefficient_mu 0.430
_exptl_absorpt_correction_T_max 1
_exptl_absorpt_correction_T_min 0.90836
_exptl_absorpt_correction_type multi-scan
_exptl_crystal_colour yellow
_exptl_crystal_density_diffrn 1.317
_exptl_crystal_density_method 'not measured'
_exptl_crystal_description block
_exptl_crystal_F_000 1344
_exptl_crystal_size_max 0.1
_exptl_crystal_size_mid 0.1
_exptl_crystal_size_min 0.1
_refine_diff_density_max 0.326
_refine_diff_density_min -0.177
_refine_diff_density_rms 0.038
_refine_ls_extinction_method none
_refine_ls_goodness_of_fit_ref 1.038
_refine_ls_hydrogen_treatment mixed
_refine_ls_matrix_type full
_refine_ls_number_parameters 222
_refine_ls_number_reflns 3565
_refine_ls_number_restraints 1
_refine_ls_restrained_S_all 1.044
_refine_ls_R_factor_all 0.0375
_refine_ls_R_factor_gt 0.0355
_refine_ls_shift/su_max 0.001
_refine_ls_shift/su_mean 0.000
_refine_ls_structure_factor_coef Fsqd
_refine_ls_weighting_details 'calc w=1/[\s^2^(Fo^2^)+(0.0404P)^2^+1.4329P] where P=(Fo^2^+2Fc^2^)/3'
_refine_ls_weighting_scheme calc
_refine_ls_wR_factor_gt 0.0877
_refine_ls_wR_factor_ref 0.0891
_reflns_number_gt 3362
_reflns_number_total 3565
_reflns_threshold_expression >2sigma(I)
_cod_data_source_file ja0c03144_si_002.cif
_cod_data_source_block wh-190716
_cod_original_sg_symbol_H-M Pbca
_cod_database_code 4134800

loop_
_symmetry_equiv_pos_as_xyz
'x, y, z'
'-x+1/2, -y, z+1/2'
'-x, y+1/2, -z+1/2'
'x+1/2, -y+1/2, -z'
'-x, -y, -z'
'x-1/2, y, -z-1/2'
'x, -y-1/2, z-1/2'
'-x-1/2, y-1/2, z'

loop_
_atom_site_label
_atom_site_type_symbol
_atom_site_fract_x
_atom_site_fract_y
_atom_site_fract_z
_atom_site_U_iso_or_equiv
_atom_site_adp_type
_atom_site_occupancy
_atom_site_symmetry_multiplicity
_atom_site_calc_flag
_atom_site_refinement_flags
_atom_site_disorder_assembly
_atom_site_disorder_group
O1 O 0.53876(5) 0.41040(8) 0.76956(4) 0.02073(17) Uani 1 1 d D . .
H1 H 0.5833(11) 0.440(2) 0.7421(11) 0.085(7) Uiso 1 1 d D . .
C2 C 0.47067(6) 0.42297(10) 0.73659(5) 0.0164(2) Uani 1 1 d . . .
O3 O 0.40732(5) 0.39071(8) 0.76291(4) 0.02244(18) Uani 1 1 d . . .
C4 C 0.47443(6) 0.47423(10) 0.66055(5) 0.01396(19) Uani 1 1 d . . .
C5 C 0.52608(6) 0.60478(10) 0.65298(5) 0.0154(2) Uani 1 1 d . . .
H5A H 0.5110 0.6473 0.6098 0.018 Uiso 1 1 calc R . .
H5B H 0.5103 0.6656 0.6898 0.018 Uiso 1 1 calc R . .
N6 N 0.64945(5) 0.50250(9) 0.69574(5) 0.01839(19) Uani 1 1 d . . .
C7 C 0.72949(6) 0.48917(11) 0.69988(6) 0.0216(2) Uani 1 1 d . . .
H7 H 0.7511 0.4241 0.7290 0.026 Uiso 1 1 calc R . .
C8 C 0.78012(6) 0.56959(12) 0.66195(6) 0.0229(2) Uani 1 1 d . . .
H8 H 0.8355 0.5585 0.6645 0.028 Uiso 1 1 calc R . .
C9 C 0.74693(6) 0.66744(11) 0.61986(5) 0.0205(2) Uani 1 1 d . . .
H9 H 0.7804 0.7238 0.5945 0.025 Uiso 1 1 calc R . .
C10 C 0.66419(6) 0.68257(10) 0.61493(5) 0.0168(2) Uani 1 1 d . . .
C11 C 0.61648(6) 0.59516(10) 0.65411(5) 0.0156(2) Uani 1 1 d . . .
C12 C 0.62825(6) 0.79158(11) 0.57100(6) 0.0203(2) Uani 1 1 d . . .
H12A H 0.5933 0.7521 0.5372 0.031 Uiso 1 1 calc R . .
H12B H 0.6703 0.8403 0.5481 0.031 Uiso 1 1 calc R . .
H12C H 0.5981 0.8522 0.5997 0.031 Uiso 1 1 calc R . .
C13 C 0.38851(6) 0.51247(10) 0.63838(5) 0.0150(2) Uani 1 1 d . . .
C14 C 0.35066(6) 0.62256(11) 0.66951(6) 0.0200(2) Uani 1 1 d . . .
H14 H 0.3778 0.6718 0.7031 0.024 Uiso 1 1 calc R . .
C15 C 0.27336(7) 0.65941(12) 0.65102(6) 0.0237(2) Uani 1 1 d . . .
H15 H 0.2489 0.7325 0.6725 0.028 Uiso 1 1 calc R . .
C16 C 0.23219(6) 0.58791(12) 0.60067(6) 0.0242(2) Uani 1 1 d . . .
H16 H 0.1803 0.6126 0.5883 0.029 Uiso 1 1 calc R . .
C17 C 0.26901(7) 0.47971(12) 0.56902(6) 0.0241(2) Uani 1 1 d . . .
H17 H 0.2419 0.4316 0.5350 0.029 Uiso 1 1 calc R . .
C18 C 0.34670(6) 0.44224(10) 0.58788(6) 0.0193(2) Uani 1 1 d . . .
H18 H 0.3709 0.3690 0.5663 0.023 Uiso 1 1 calc R . .
C19 C 0.50665(6) 0.35752(10) 0.61653(5) 0.01410(19) Uani 1 1 d . . .
C20 C 0.48827(6) 0.22446(10) 0.63423(5) 0.0168(2) Uani 1 1 d . . .
H20 H 0.4584 0.2074 0.6739 0.020 Uiso 1 1 calc R . .
C21 C 0.51379(6) 0.11757(10) 0.59364(6) 0.0188(2) Uani 1 1 d . . .
H21 H 0.5006 0.0298 0.6060 0.023 Uiso 1 1 calc R . .
C22 C 0.55897(6) 0.14124(10) 0.53452(5) 0.0189(2) Uani 1 1 d . . .
H22 H 0.5766 0.0696 0.5075 0.023 Uiso 1 1 calc R . .
C23 C 0.57763(6) 0.27276(10) 0.51611(5) 0.0176(2) Uani 1 1 d . . .
H23 H 0.6079 0.2893 0.4766 0.021 Uiso 1 1 calc R . .
C24 C 0.55124(6) 0.37979(10) 0.55652(5) 0.0157(2) Uani 1 1 d . . .
H24 H 0.5635 0.4675 0.5434 0.019 Uiso 1 1 calc R . .

loop_
_atom_site_aniso_label
_atom_site_aniso_U_11
_atom_site_aniso_U_22
_atom_site_aniso_U_33
_atom_site_aniso_U_23
_atom_site_aniso_U_13
_atom_site_aniso_U_12
O1 0.0217(4) 0.0232(4) 0.0173(4) 0.0042(3) -0.0019(3) 0.0002(3)
C2 0.0214(5) 0.0122(4) 0.0155(5) -0.0004(4) 0.0016(4) 0.0034(4)
O3 0.0219(4) 0.0246(4) 0.0208(4) 0.0054(3) 0.0065(3) 0.0040(3)
C4 0.0153(4) 0.0121(4) 0.0145(4) 0.0002(3) 0.0009(3) 0.0008(3)
C5 0.0161(5) 0.0121(4) 0.0179(5) 0.0007(4) -0.0001(4) 0.0005(4)
N6 0.0181(4) 0.0170(4) 0.0200(4) 0.0002(3) -0.0031(3) 0.0010(3)
C7 0.0194(5) 0.0220(5) 0.0234(5) -0.0002(4) -0.0048(4) 0.0041(4)
C8 0.0159(5) 0.0282(6) 0.0248(5) -0.0039(4) -0.0013(4) 0.0030(4)
C9 0.0181(5) 0.0231(5) 0.0203(5) -0.0027(4) 0.0030(4) -0.0017(4)
C10 0.0188(5) 0.0158(4) 0.0157(5) -0.0032(4) 0.0007(4) 0.0007(4)
C11 0.0173(5) 0.0136(4) 0.0159(5) -0.0034(4) -0.0011(4) 0.0012(4)
C12 0.0208(5) 0.0193(5) 0.0209(5) 0.0038(4) 0.0016(4) -0.0002(4)
C13 0.0154(5) 0.0141(4) 0.0155(4) 0.0035(4) 0.0024(4) 0.0005(4)
C14 0.0208(5) 0.0197(5) 0.0193(5) -0.0014(4) 0.0001(4) 0.0029(4)
C15 0.0222(5) 0.0239(5) 0.0249(5) -0.0001(4) 0.0027(4) 0.0082(4)
C16 0.0166(5) 0.0294(6) 0.0265(6) 0.0043(5) -0.0017(4) 0.0048(4)
C17 0.0203(5) 0.0248(5) 0.0270(6) -0.0017(4) -0.0045(4) -0.0010(4)
C18 0.0183(5) 0.0168(5) 0.0227(5) -0.0011(4) 0.0004(4) 0.0005(4)
C19 0.0134(4) 0.0139(4) 0.0150(4) -0.0003(4) -0.0015(3) 0.0017(3)
C20 0.0170(5) 0.0159(5) 0.0174(5) 0.0010(4) 0.0005(4) 0.0006(4)
C21 0.0209(5) 0.0131(5) 0.0226(5) 0.0002(4) -0.0027(4) 0.0010(4)
C22 0.0189(5) 0.0177(5) 0.0199(5) -0.0050(4) -0.0030(4) 0.0049(4)
C23 0.0154(4) 0.0227(5) 0.0147(5) -0.0008(4) -0.0005(4) 0.0023(4)
C24 0.0157(4) 0.0153(4) 0.0162(5) 0.0009(4) -0.0012(4) -0.0001(4)

loop_
_atom_type_symbol
_atom_type_description
_atom_type_scat_dispersion_real
_atom_type_scat_dispersion_imag
_atom_type_scat_source
C C 0.0147 0.0070 'International Tables Vol C Tables 4.2.6.8 and 6.1.1.4'
H H 0.0000 0.0000 'International Tables Vol C Tables 4.2.6.8 and 6.1.1.4'
N N 0.0253 0.0135 'International Tables Vol C Tables 4.2.6.8 and 6.1.1.4'
O O 0.0412 0.0250 'International Tables Vol C Tables 4.2.6.8 and 6.1.1.4'

loop_
_geom_angle_atom_site_label_1
_geom_angle_atom_site_label_2
_geom_angle_atom_site_label_3
_geom_angle
_geom_angle_site_symmetry_1
_geom_angle_site_symmetry_3
_geom_angle_publ_flag
C2 O1 H1 111.8(14) . . ?
O3 C2 O1 121.59(9) . . ?
O3 C2 C4 121.13(9) . . ?
O1 C2 C4 117.20(8) . . ?
C19 C4 C13 110.87(8) . . ?
C19 C4 C2 106.93(8) . . ?
C13 C4 C2 107.80(8) . . ?
C19 C4 C5 112.45(8) . . ?
C13 C4 C5 106.30(8) . . ?
C2 C4 C5 112.44(8) . . ?
C11 C5 C4 119.70(8) . . ?
C11 C5 H5A 107.4 . . ?
C4 C5 H5A 107.4 . . ?
C11 C5 H5B 107.4 . . ?
C4 C5 H5B 107.4 . . ?
H5A C5 H5B 106.9 . . ?
C11 N6 C7 120.70(9) . . ?
N6 C7 C8 121.38(10) . . ?
N6 C7 H7 119.3 . . ?
C8 C7 H7 119.3 . . ?
C7 C8 C9 118.51(10) . . ?
C7 C8 H8 120.7 . . ?
C9 C8 H8 120.7 . . ?
C8 C9 C10 120.85(10) . . ?
C8 C9 H9 119.6 . . ?
C10 C9 H9 119.6 . . ?
C9 C10 C11 117.32(9) . . ?
C9 C10 C12 120.83(9) . . ?
C11 C10 C12 121.83(9) . . ?
N6 C11 C10 121.22(9) . . ?
N6 C11 C5 117.45(9) . . ?
C10 C11 C5 121.30(9) . . ?
C10 C12 H12A 109.5 . . ?
C10 C12 H12B 109.5 . . ?
H12A C12 H12B 109.5 . . ?
C10 C12 H12C 109.5 . . ?
H12A C12 H12C 109.5 . . ?
H12B C12 H12C 109.5 . . ?
C18 C13 C14 118.02(9) . . ?
C18 C13 C4 122.54(9) . . ?
C14 C13 C4 119.43(9) . . ?
C15 C14 C13 120.95(10) . . ?
C15 C14 H14 119.5 . . ?
C13 C14 H14 119.5 . . ?
C14 C15 C16 120.37(10) . . ?
C14 C15 H15 119.8 . . ?
C16 C15 H15 119.8 . . ?
C17 C16 C15 119.37(10) . . ?
C17 C16 H16 120.3 . . ?
C15 C16 H16 120.3 . . ?
C16 C17 C18 120.24(10) . . ?
C16 C17 H17 119.9 . . ?
C18 C17 H17 119.9 . . ?
C13 C18 C17 121.04(10) . . ?
C13 C18 H18 119.5 . . ?
C17 C18 H18 119.5 . . ?
C24 C19 C20 118.01(9) . . ?
C24 C19 C4 121.86(9) . . ?
C20 C19 C4 120.05(9) . . ?
C21 C20 C19 121.14(9) . . ?
C21 C20 H20 119.4 . . ?
C19 C20 H20 119.4 . . ?
C20 C21 C22 120.18(9) . . ?
C20 C21 H21 119.9 . . ?
C22 C21 H21 119.9 . . ?
C23 C22 C21 119.44(9) . . ?
C23 C22 H22 120.3 . . ?
C21 C22 H22 120.3 . . ?
C22 C23 C24 120.24(9) . . ?
C22 C23 H23 119.9 . . ?
C24 C23 H23 119.9 . . ?
C23 C24 C19 120.99(9) . . ?
C23 C24 H24 119.5 . . ?
C19 C24 H24 119.5 . . ?

loop_
_geom_bond_atom_site_label_1
_geom_bond_atom_site_label_2
_geom_bond_distance
_geom_bond_site_symmetry_2
_geom_bond_publ_flag
O1 C2 1.3073(12) . ?
O1 H1 0.960(16) . ?
C2 O3 1.2147(13) . ?
C2 C4 1.5580(13) . ?
C4 C19 1.5350(13) . ?
C4 C13 1.5418(13) . ?
C4 C5 1.5627(13) . ?
C5 C11 1.5091(14) . ?
C5 H5A 0.9700 . ?
C5 H5B 0.9700 . ?
N6 C11 1.3406(13) . ?
N6 C7 1.3422(14) . ?
C7 C8 1.3740(16) . ?
C7 H7 0.9300 . ?
C8 C9 1.3832(16) . ?
C8 H8 0.9300 . ?
C9 C10 1.3897(15) . ?
C9 H9 0.9300 . ?
C10 C11 1.3999(14) . ?
C10 C12 1.5009(14) . ?
C12 H12A 0.9600 . ?
C12 H12B 0.9600 . ?
C12 H12C 0.9600 . ?
C13 C18 1.3879(14) . ?
C13 C14 1.3983(14) . ?
C14 C15 1.3856(15) . ?
C14 H14 0.9300 . ?
C15 C16 1.3869(17) . ?
C15 H15 0.9300 . ?
C16 C17 1.3804(16) . ?
C16 H16 0.9300 . ?
C17 C18 1.3951(15) . ?
C17 H17 0.9300 . ?
C18 H18 0.9300 . ?
C19 C24 1.3960(14) . ?
C19 C20 1.3989(14) . ?
C20 C21 1.3870(14) . ?
C20 H20 0.9300 . ?
C21 C22 1.3894(15) . ?
C21 H21 0.9300 . ?
C22 C23 1.3888(15) . ?
C22 H22 0.9300 . ?
C23 C24 1.3907(14) . ?
C23 H23 0.9300 . ?
C24 H24 0.9300 . ?
